data_2229629
loop_
_publ_author_name
'Heidelberg, Thorsten'
'Hussen, Rusnah Syahila Duali'
'Rodzi, Nasrul Zamani Mohd'
'Ng, Seik Weng'
'Tiekink, Edward R. T.'

_publ_section_title
;
 4-Formylphenyl
 2,3,4,6-tetra-<i>O</i>-acetyl-\b-<small>D</small>-glucopyranoside
;
_journal_coeditor_code EZ2235
_journal_issue 4
_journal_name_full 'Acta Crystallographica Section E'
_journal_page_first o825
_journal_paper_doi 10.1107/S1600536811008099
_journal_volume 67
_journal_year 2011
_chemical_formula_iupac 'C21 H24 O11'
_chemical_formula_moiety 'C21 H24 O11'
_chemical_formula_sum 'C21 H24 O11'
_chemical_formula_weight 452.40
_chemical_name_systematic
;
4-Formylphenyl 2,3,4,6-tetra-<i>O</i>-acetyl-\b-D-glucopyranoside
;
_space_group_IT_number 1
_symmetry_cell_setting triclinic
_symmetry_space_group_name_Hall 'P 1'
_symmetry_space_group_name_H-M 'P 1'
_atom_sites_solution_hydrogens geom
_atom_sites_solution_primary direct
_atom_sites_solution_secondary difmap
_audit_creation_method SHELXL-97
_cell_angle_alpha 102.473(3)
_cell_angle_beta 93.481(2)
_cell_angle_gamma 102.780(3)
_cell_formula_units_Z 1
_cell_length_a 5.7868(2)
_cell_length_b 8.9166(3)
_cell_length_c 11.4716(3)
_cell_measurement_reflns_used 7285
_cell_measurement_temperature 100(2)
_cell_measurement_theta_max 74.1
_cell_measurement_theta_min 4.0
_cell_volume 559.96(3)
_computing_cell_refinement 'CrysAlis PRO (Agilent Technologies, 2010)'
_computing_data_collection 'CrysAlis PRO (Agilent Technologies, 2010)'
_computing_data_reduction 'CrysAlis PRO (Agilent Technologies, 2010)'
_computing_molecular_graphics 'ORTEP-3 (Farrugia, 1997) and DIAMOND (Brandenburg, 2006)'
_computing_publication_material 'publCIF (Westrip, 2010)'
_computing_structure_refinement 'SHELXL97 (Sheldrick, 2008)'
_computing_structure_solution 'SHELXS97 (Sheldrick, 2008)'
_diffrn_ambient_temperature 100(2)
_diffrn_detector_area_resol_mean 10.4041
_diffrn_measured_fraction_theta_full 0.981
_diffrn_measured_fraction_theta_max 0.981
_diffrn_measurement_device_type
;
Agilent Supernova Dual diffractometer with an Atlas detector
;
_diffrn_measurement_method \w
_diffrn_radiation_monochromator Mirror
_diffrn_radiation_source 'SuperNova (Cu) X-ray Source'
_diffrn_radiation_type CuK\a
_diffrn_radiation_wavelength 1.54184
_diffrn_reflns_av_R_equivalents 0.021
_diffrn_reflns_av_sigmaI/netI 0.022
_diffrn_reflns_limit_h_max 7
_diffrn_reflns_limit_h_min -7
_diffrn_reflns_limit_k_max 10
_diffrn_reflns_limit_k_min -9
_diffrn_reflns_limit_l_max 14
_diffrn_reflns_limit_l_min -13
_diffrn_reflns_number 7392
_diffrn_reflns_theta_full 74.3
_diffrn_reflns_theta_max 74.3
_diffrn_reflns_theta_min 4.0
_diffrn_standards_decay_% 0
_diffrn_standards_interval_count 0
_diffrn_standards_interval_time 0
_diffrn_standards_number 0
_exptl_absorpt_coefficient_mu 0.937
_exptl_absorpt_correction_T_max 1.000
_exptl_absorpt_correction_T_min 0.919
_exptl_absorpt_correction_type multi-scan
_exptl_absorpt_process_details '(CrysAlis PRO; Agilent Technologies, 2010)'
_exptl_crystal_colour colourless
_exptl_crystal_density_diffrn 1.342
_exptl_crystal_density_method 'not measured'
_exptl_crystal_description block
_exptl_crystal_F_000 238
_exptl_crystal_size_max 0.30
_exptl_crystal_size_mid 0.30
_exptl_crystal_size_min 0.20
_refine_diff_density_max 0.27
_refine_diff_density_min -0.17
_refine_ls_abs_structure_details 'Flack (1983), 1855 Friedel pairs'
_refine_ls_extinction_method none
_refine_ls_goodness_of_fit_ref 1.07
_refine_ls_hydrogen_treatment constr
_refine_ls_matrix_type full
_refine_ls_number_parameters 293
_refine_ls_number_reflns 4097
_refine_ls_number_restraints 3
_refine_ls_restrained_S_all 1.07
_refine_ls_R_factor_all 0.041
_refine_ls_R_factor_gt 0.041
_refine_ls_shift/su_max 0.001
_refine_ls_shift/su_mean 0.000
_refine_ls_structure_factor_coef Fsqd
_refine_ls_weighting_details 'calc w=1/[\s^2^(Fo^2^)+(0.0908P)^2^+0.072P] where P=(Fo^2^+2Fc^2^)/3'
_refine_ls_weighting_scheme calc
_refine_ls_wR_factor_gt 0.115
_refine_ls_wR_factor_ref 0.115
_reflns_number_gt 4087
_reflns_number_total 4097
_reflns_threshold_expression I>2\s(I)
_cod_data_source_file ez2235.cif
_cod_data_source_block I
_cod_database_code 2229629
_cod_database_fobs_code 2229629

loop_
_symmetry_equiv_pos_as_xyz
'x, y, z'

loop_
_atom_site_type_symbol
_atom_site_label
_atom_site_fract_x
_atom_site_fract_y
_atom_site_fract_z
_atom_site_U_iso_or_equiv
_atom_site_adp_type
_atom_site_calc_flag
_atom_site_refinement_flags
_atom_site_occupancy
_atom_site_disorder_assembly
_atom_site_disorder_group
O O1 0.9987(2) 0.49931(15) 0.49910(11) 0.0174(3) Uani d . 1 . .
O O2 1.0120(2) 0.81529(16) 0.57609(11) 0.0218(3) Uani d . 1 . .
O O3 0.7432(3) 0.95346(19) 0.63881(14) 0.0305(3) Uani d . 1 . .
O O4 0.7892(2) 0.55996(15) 0.20730(10) 0.0167(3) Uani d . 1 . .
O O5 0.4356(2) 0.59974(16) 0.26001(12) 0.0208(3) Uani d . 1 . .
O O6 0.7723(2) 0.23423(15) 0.15960(11) 0.0192(3) Uani d . 1 . .
O O7 1.0136(3) 0.2794(2) 0.01679(14) 0.0385(4) Uani d . 1 . .
O O8 1.1640(2) 0.17486(15) 0.30105(11) 0.0196(3) Uani d . 1 . .
O O9 0.8768(3) -0.04604(17) 0.28892(15) 0.0297(3) Uani d . 1 . .
O O10 1.1933(2) 0.31718(15) 0.54454(11) 0.0204(3) Uani d . 1 . .
O O11 2.0808(3) 0.73176(19) 0.92751(14) 0.0330(4) Uani d . 1 . .
C C1 0.9617(3) 0.5930(2) 0.41525(15) 0.0166(3) Uani d . 1 . .
H H1 1.1190 0.6460 0.3937 0.020 Uiso calc R 1 . .
C C2 0.8116(3) 0.4800(2) 0.30264(15) 0.0155(3) Uani d . 1 . .
H H2 0.6503 0.4316 0.3225 0.019 Uiso calc R 1 . .
C C3 0.9368(3) 0.3515(2) 0.25138(15) 0.0163(3) Uani d . 1 . .
H H3 1.0817 0.3980 0.2159 0.020 Uiso calc R 1 . .
C C4 1.0071(3) 0.2710(2) 0.34749(16) 0.0171(3) Uani d . 1 . .
H H4 0.8624 0.2051 0.3712 0.021 Uiso calc R 1 . .
C C5 1.1452(3) 0.3968(2) 0.45629(15) 0.0168(3) Uani d . 1 . .
H H5 1.2968 0.4572 0.4343 0.020 Uiso calc R 1 . .
C C6 0.8401(3) 0.7168(2) 0.47781(16) 0.0187(3) Uani d . 1 . .
H H6A 0.7979 0.7799 0.4222 0.022 Uiso calc R 1 . .
H H6B 0.6930 0.6665 0.5080 0.022 Uiso calc R 1 . .
C C7 0.9388(3) 0.9279(2) 0.65168(16) 0.0220(4) Uani d . 1 . .
C C8 1.1278(4) 1.0105(3) 0.75474(18) 0.0291(4) Uani d . 1 . .
H H8A 1.1138 1.1193 0.7845 0.044 Uiso calc R 1 . .
H H8B 1.2855 1.0119 0.7277 0.044 Uiso calc R 1 . .
H H8C 1.1077 0.9543 0.8194 0.044 Uiso calc R 1 . .
C C9 0.5824(3) 0.6053(2) 0.19069(15) 0.0163(3) Uani d . 1 . .
C C10 0.5674(3) 0.6549(3) 0.07482(17) 0.0234(4) Uani d . 1 . .
H H10A 0.4287 0.7001 0.0685 0.035 Uiso calc R 1 . .
H H10B 0.5507 0.5627 0.0077 0.035 Uiso calc R 1 . .
H H10C 0.7128 0.7344 0.0721 0.035 Uiso calc R 1 . .
C C11 0.8311(4) 0.2113(2) 0.04513(17) 0.0250(4) Uani d . 1 . .
C C12 0.6319(5) 0.0922(3) -0.0371(2) 0.0428(6) Uani d . 1 . .
H H12A 0.6747 0.0749 -0.1195 0.064 Uiso calc R 1 . .
H H12B 0.4866 0.1315 -0.0340 0.064 Uiso calc R 1 . .
H H12C 0.6041 -0.0078 -0.0117 0.064 Uiso calc R 1 . .
C C13 1.0775(3) 0.0158(2) 0.27726(16) 0.0214(4) Uani d . 1 . .
C C14 1.2625(4) -0.0679(3) 0.2328(3) 0.0385(5) Uani d . 1 . .
H H14A 1.1877 -0.1802 0.1990 0.058 Uiso calc R 1 . .
H H14B 1.3833 -0.0573 0.2997 0.058 Uiso calc R 1 . .
H H14C 1.3381 -0.0212 0.1706 0.058 Uiso calc R 1 . .
C C15 1.3937(3) 0.3914(2) 0.62530(15) 0.0185(4) Uani d . 1 . .
C C16 1.5446(4) 0.2974(3) 0.64956(18) 0.0230(4) Uani d . 1 . .
H H16 1.5095 0.1883 0.6104 0.028 Uiso calc R 1 . .
C C17 1.7455(4) 0.3644(3) 0.73110(18) 0.0249(4) Uani d . 1 . .
H H17 1.8490 0.3008 0.7482 0.030 Uiso calc R 1 . .
C C18 1.7984(3) 0.5252(2) 0.78886(16) 0.0229(4) Uani d . 1 . .
C C19 1.6452(3) 0.6178(2) 0.76354(15) 0.0216(4) Uani d . 1 . .
H H19 1.6803 0.7268 0.8028 0.026 Uiso calc R 1 . .
C C20 1.4427(3) 0.5528(2) 0.68196(16) 0.0209(4) Uani d . 1 . .
H H20 1.3390 0.6162 0.6647 0.025 Uiso calc R 1 . .
C C21 2.0148(4) 0.5937(3) 0.87497(18) 0.0279(4) Uani d . 1 . .
H H21 2.1099 0.5244 0.8905 0.034 Uiso calc R 1 . .

loop_
_atom_site_aniso_label
_atom_site_aniso_U_11
_atom_site_aniso_U_22
_atom_site_aniso_U_33
_atom_site_aniso_U_12
_atom_site_aniso_U_13
_atom_site_aniso_U_23
O1 0.0207(6) 0.0178(6) 0.0153(5) 0.0077(5) 0.0026(4) 0.0040(5)
O2 0.0222(6) 0.0195(7) 0.0197(6) 0.0055(5) -0.0015(5) -0.0030(5)
O3 0.0332(8) 0.0268(8) 0.0305(7) 0.0149(6) 0.0023(6) -0.0032(6)
O4 0.0163(6) 0.0200(6) 0.0160(5) 0.0071(4) 0.0020(4) 0.0061(4)
O5 0.0175(6) 0.0221(7) 0.0231(6) 0.0063(5) 0.0035(5) 0.0043(5)
O6 0.0202(6) 0.0176(6) 0.0160(6) 0.0022(5) -0.0017(5) -0.0006(5)
O7 0.0419(9) 0.0422(9) 0.0211(7) -0.0038(7) 0.0091(6) -0.0018(6)
O8 0.0178(6) 0.0166(6) 0.0245(6) 0.0057(5) 0.0023(5) 0.0034(5)
O9 0.0278(7) 0.0171(7) 0.0435(8) 0.0040(5) 0.0079(6) 0.0062(6)
O10 0.0231(6) 0.0186(7) 0.0203(6) 0.0041(5) -0.0020(5) 0.0083(5)
O11 0.0293(7) 0.0380(9) 0.0279(7) 0.0037(6) -0.0054(6) 0.0066(6)
C1 0.0191(8) 0.0156(9) 0.0157(8) 0.0049(6) 0.0017(6) 0.0041(6)
C2 0.0167(7) 0.0166(9) 0.0148(7) 0.0051(6) 0.0034(6) 0.0054(6)
C3 0.0162(8) 0.0156(8) 0.0150(7) 0.0027(6) -0.0006(6) 0.0013(6)
C4 0.0170(8) 0.0148(8) 0.0189(8) 0.0043(6) 0.0022(6) 0.0022(6)
C5 0.0183(8) 0.0166(9) 0.0164(7) 0.0052(6) 0.0010(6) 0.0048(6)
C6 0.0189(8) 0.0167(8) 0.0182(8) 0.0039(6) 0.0004(6) 0.0000(6)
C7 0.0286(10) 0.0169(9) 0.0206(9) 0.0073(7) 0.0045(7) 0.0024(7)
C8 0.0365(11) 0.0227(10) 0.0228(9) 0.0043(8) -0.0018(8) -0.0014(7)
C9 0.0154(8) 0.0147(8) 0.0176(8) 0.0043(6) -0.0011(6) 0.0012(6)
C10 0.0244(9) 0.0298(10) 0.0189(8) 0.0116(7) 0.0008(6) 0.0075(7)
C11 0.0334(10) 0.0234(10) 0.0172(8) 0.0073(8) 0.0028(7) 0.0017(7)
C12 0.0504(14) 0.0434(14) 0.0206(10) -0.0062(11) -0.0034(9) -0.0024(9)
C13 0.0243(9) 0.0171(9) 0.0224(8) 0.0046(7) -0.0001(7) 0.0048(7)
C14 0.0350(11) 0.0218(11) 0.0614(16) 0.0118(9) 0.0152(10) 0.0073(10)
C15 0.0191(8) 0.0225(10) 0.0161(8) 0.0054(7) 0.0032(6) 0.0084(6)
C16 0.0263(9) 0.0229(9) 0.0238(8) 0.0090(7) 0.0049(7) 0.0102(7)
C17 0.0243(9) 0.0309(11) 0.0258(9) 0.0124(8) 0.0043(7) 0.0139(8)
C18 0.0228(9) 0.0310(11) 0.0175(8) 0.0068(7) 0.0035(7) 0.0101(7)
C19 0.0254(9) 0.0233(10) 0.0160(8) 0.0065(7) 0.0019(7) 0.0041(7)
C20 0.0240(9) 0.0229(10) 0.0180(8) 0.0085(7) 0.0014(7) 0.0070(7)
C21 0.0223(9) 0.0400(13) 0.0235(9) 0.0075(8) 0.0010(7) 0.0120(9)

loop_
_atom_type_symbol
_atom_type_description
_atom_type_scat_dispersion_real
_atom_type_scat_dispersion_imag
_atom_type_scat_source
C C 0.0181 0.0091 'International Tables Vol C Tables 4.2.6.8 and 6.1.1.4'
H H 0.0000 0.0000 'International Tables Vol C Tables 4.2.6.8 and 6.1.1.4'
O O 0.0492 0.0322 'International Tables Vol C Tables 4.2.6.8 and 6.1.1.4'

loop_
_geom_angle_atom_site_label_1
_geom_angle_atom_site_label_2
_geom_angle_atom_site_label_3
_geom_angle_site_symmetry_1
_geom_angle_site_symmetry_3
_geom_angle
_geom_angle_publ_flag
C5 O1 C1 . . 111.07(12) ?
C7 O2 C6 . . 116.65(14) ?
C9 O4 C2 . . 117.18(13) ?
C11 O6 C3 . . 117.74(14) ?
C13 O8 C4 . . 117.05(14) ?
C15 O10 C5 . . 115.77(13) ?
O1 C1 C6 . . 106.88(13) ?
O1 C1 C2 . . 107.27(13) ?
C6 C1 C2 . . 113.52(14) ?
O1 C1 H1 . . 109.7 ?
C6 C1 H1 . . 109.7 ?
C2 C1 H1 . . 109.7 ?
O4 C2 C3 . . 104.57(13) ?
O4 C2 C1 . . 111.42(13) ?
C3 C2 C1 . . 110.19(13) ?
O4 C2 H2 . . 110.2 ?
C3 C2 H2 . . 110.2 ?
C1 C2 H2 . . 110.2 ?
O6 C3 C2 . . 107.91(13) ?
O6 C3 C4 . . 108.09(14) ?
C2 C3 C4 . . 111.16(13) ?
O6 C3 H3 . . 109.9 ?
C2 C3 H3 . . 109.9 ?
C4 C3 H3 . . 109.9 ?
O8 C4 C3 . . 108.55(14) ?
O8 C4 C5 . . 107.52(13) ?
C3 C4 C5 . . 109.22(14) ?
O8 C4 H4 . . 110.5 ?
C3 C4 H4 . . 110.5 ?
C5 C4 H4 . . 110.5 ?
O10 C5 O1 . . 109.38(13) ?
O10 C5 C4 . . 106.87(14) ?
O1 C5 C4 . . 108.50(13) ?
O10 C5 H5 . . 110.7 ?
O1 C5 H5 . . 110.7 ?
C4 C5 H5 . . 110.7 ?
O2 C6 C1 . . 105.19(14) ?
O2 C6 H6A . . 110.7 ?
C1 C6 H6A . . 110.7 ?
O2 C6 H6B . . 110.7 ?
C1 C6 H6B . . 110.7 ?
H6A C6 H6B . . 108.8 ?
O3 C7 O2 . . 123.64(17) ?
O3 C7 C8 . . 125.73(18) ?
O2 C7 C8 . . 110.58(16) ?
C7 C8 H8A . . 109.5 ?
C7 C8 H8B . . 109.5 ?
H8A C8 H8B . . 109.5 ?
C7 C8 H8C . . 109.5 ?
H8A C8 H8C . . 109.5 ?
H8B C8 H8C . . 109.5 ?
O5 C9 O4 . . 122.82(15) ?
O5 C9 C10 . . 127.05(16) ?
O4 C9 C10 . . 110.10(14) ?
C9 C10 H10A . . 109.5 ?
C9 C10 H10B . . 109.5 ?
H10A C10 H10B . . 109.5 ?
C9 C10 H10C . . 109.5 ?
H10A C10 H10C . . 109.5 ?
H10B C10 H10C . . 109.5 ?
O7 C11 O6 . . 124.08(17) ?
O7 C11 C12 . . 126.49(19) ?
O6 C11 C12 . . 109.41(17) ?
C11 C12 H12A . . 109.5 ?
C11 C12 H12B . . 109.5 ?
H12A C12 H12B . . 109.5 ?
C11 C12 H12C . . 109.5 ?
H12A C12 H12C . . 109.5 ?
H12B C12 H12C . . 109.5 ?
O9 C13 O8 . . 123.37(18) ?
O9 C13 C14 . . 125.80(19) ?
O8 C13 C14 . . 110.81(17) ?
C13 C14 H14A . . 109.5 ?
C13 C14 H14B . . 109.5 ?
H14A C14 H14B . . 109.5 ?
C13 C14 H14C . . 109.5 ?
H14A C14 H14C . . 109.5 ?
H14B C14 H14C . . 109.5 ?
O10 C15 C16 . . 116.66(17) ?
O10 C15 C20 . . 122.13(16) ?
C16 C15 C20 . . 121.21(17) ?
C17 C16 C15 . . 119.31(19) ?
C17 C16 H16 . . 120.3 ?
C15 C16 H16 . . 120.3 ?
C16 C17 C18 . . 120.59(17) ?
C16 C17 H17 . . 119.7 ?
C18 C17 H17 . . 119.7 ?
C19 C18 C17 . . 119.37(17) ?
C19 C18 C21 . . 121.21(18) ?
C17 C18 C21 . . 119.42(18) ?
C20 C19 C18 . . 120.91(18) ?
C20 C19 H19 . . 119.5 ?
C18 C19 H19 . . 119.5 ?
C19 C20 C15 . . 118.61(17) ?
C19 C20 H20 . . 120.7 ?
C15 C20 H20 . . 120.7 ?
O11 C21 C18 . . 124.9(2) ?
O11 C21 H21 . . 117.5 ?
C18 C21 H21 . . 117.5 ?

loop_
_geom_bond_atom_site_label_1
_geom_bond_atom_site_label_2
_geom_bond_site_symmetry_2
_geom_bond_distance
_geom_bond_publ_flag
O1 C5 . 1.413(2) ?
O1 C1 . 1.439(2) ?
O2 C7 . 1.340(2) ?
O2 C6 . 1.443(2) ?
O3 C7 . 1.210(3) ?
O4 C9 . 1.361(2) ?
O4 C2 . 1.443(2) ?
O5 C9 . 1.199(2) ?
O6 C11 . 1.360(2) ?
O6 C3 . 1.4389(19) ?
O7 C11 . 1.197(3) ?
O8 C13 . 1.356(2) ?
O8 C4 . 1.431(2) ?
O9 C13 . 1.199(3) ?
O10 C15 . 1.381(2) ?
O10 C5 . 1.404(2) ?
O11 C21 . 1.212(3) ?
C1 C6 . 1.513(2) ?
C1 C2 . 1.534(2) ?
C1 H1 . 1.0000 ?
C2 C3 . 1.521(2) ?
C2 H2 . 1.0000 ?
C3 C4 . 1.520(2) ?
C3 H3 . 1.0000 ?
C4 C5 . 1.527(2) ?
C4 H4 . 1.0000 ?
C5 H5 . 1.0000 ?
C6 H6A . 0.9900 ?
C6 H6B . 0.9900 ?
C7 C8 . 1.499(3) ?
C8 H8A . 0.9800 ?
C8 H8B . 0.9800 ?
C8 H8C . 0.9800 ?
C9 C10 . 1.492(2) ?
C10 H10A . 0.9800 ?
C10 H10B . 0.9800 ?
C10 H10C . 0.9800 ?
C11 C12 . 1.497(3) ?
C12 H12A . 0.9800 ?
C12 H12B . 0.9800 ?
C12 H12C . 0.9800 ?
C13 C14 . 1.489(3) ?
C14 H14A . 0.9800 ?
C14 H14B . 0.9800 ?
C14 H14C . 0.9800 ?
C15 C16 . 1.391(3) ?
C15 C20 . 1.403(3) ?
C16 C17 . 1.380(3) ?
C16 H16 . 0.9500 ?
C17 C18 . 1.400(3) ?
C17 H17 . 0.9500 ?
C18 C19 . 1.396(3) ?
C18 C21 . 1.472(3) ?
C19 C20 . 1.384(3) ?
C19 H19 . 0.9500 ?
C20 H20 . 0.9500 ?
C21 H21 . 0.9500 ?

loop_
_geom_hbond_atom_site_label_D
_geom_hbond_atom_site_label_H
_geom_hbond_atom_site_label_A
_geom_hbond_site_symmetry_A
_geom_hbond_distance_DH
_geom_hbond_distance_HA
_geom_hbond_distance_DA
_geom_hbond_angle_DHA
C1 H1 O5 1_655 1.00 2.51 3.356(2) 143
C3 H3 O5 1_655 1.00 2.35 3.207(2) 143
C6 H6A O9 1_565 0.99 2.40 3.324(2) 155
C8 H8C O11 1_455 0.98 2.54 3.475(3) 160

loop_
_geom_torsion_atom_site_label_1
_geom_torsion_atom_site_label_2
_geom_torsion_atom_site_label_3
_geom_torsion_atom_site_label_4
_geom_torsion_site_symmetry_1
_geom_torsion_site_symmetry_2
_geom_torsion_site_symmetry_3
_geom_torsion_site_symmetry_4
_geom_torsion
_geom_torsion_publ_flag
C5 O1 C1 C6 . . . . -170.55(13) ?
C5 O1 C1 C2 . . . . 67.38(15) ?
C9 O4 C2 C3 . . . . 140.73(14) ?
C9 O4 C2 C1 . . . . -100.26(16) ?
O1 C1 C2 O4 . . . . -173.01(13) ?
C6 C1 C2 O4 . . . . 69.16(17) ?
O1 C1 C2 C3 . . . . -57.40(16) ?
C6 C1 C2 C3 . . . . -175.23(13) ?
C11 O6 C3 C2 . . . . 117.13(16) ?
C11 O6 C3 C4 . . . . -122.56(16) ?
O4 C2 C3 O6 . . . . -69.99(15) ?
C1 C2 C3 O6 . . . . 170.17(13) ?
O4 C2 C3 C4 . . . . 171.65(13) ?
C1 C2 C3 C4 . . . . 51.81(18) ?
C13 O8 C4 C3 . . . . -110.11(16) ?
C13 O8 C4 C5 . . . . 131.85(15) ?
O6 C3 C4 O8 . . . . 73.14(16) ?
C2 C3 C4 O8 . . . . -168.61(13) ?
O6 C3 C4 C5 . . . . -169.91(13) ?
C2 C3 C4 C5 . . . . -51.66(18) ?
C15 O10 C5 O1 . . . . -89.74(17) ?
C15 O10 C5 C4 . . . . 152.99(14) ?
C1 O1 C5 O10 . . . . 175.14(12) ?
C1 O1 C5 C4 . . . . -68.62(16) ?
O8 C4 C5 O10 . . . . -65.78(16) ?
C3 C4 C5 O10 . . . . 176.62(13) ?
O8 C4 C5 O1 . . . . 176.37(13) ?
C3 C4 C5 O1 . . . . 58.77(17) ?
C7 O2 C6 C1 . . . . -174.96(14) ?
O1 C1 C6 O2 . . . . 64.96(16) ?
C2 C1 C6 O2 . . . . -176.99(13) ?
C6 O2 C7 O3 . . . . -2.8(3) ?
C6 O2 C7 C8 . . . . 174.88(15) ?
C2 O4 C9 O5 . . . . 9.6(2) ?
C2 O4 C9 C10 . . . . -168.33(15) ?
C3 O6 C11 O7 . . . . 2.1(3) ?
C3 O6 C11 C12 . . . . -176.77(19) ?
C4 O8 C13 O9 . . . . 2.9(3) ?
C4 O8 C13 C14 . . . . -178.48(17) ?
C5 O10 C15 C16 . . . . -134.15(17) ?
C5 O10 C15 C20 . . . . 46.8(2) ?
O10 C15 C16 C17 . . . . -178.90(15) ?
C20 C15 C16 C17 . . . . 0.2(3) ?
C15 C16 C17 C18 . . . . -0.2(3) ?
C16 C17 C18 C19 . . . . 0.2(3) ?
C16 C17 C18 C21 . . . . -179.67(17) ?
C17 C18 C19 C20 . . . . -0.2(3) ?
C21 C18 C19 C20 . . . . 179.63(17) ?
C18 C19 C20 C15 . . . . 0.2(3) ?
O10 C15 C20 C19 . . . . 178.82(15) ?
C16 C15 C20 C19 . . . . -0.2(3) ?
C19 C18 C21 O11 . . . . -1.9(3) ?
C17 C18 C21 O11 . . . . 177.97(19) ?

loop_
_cod_related_entry_id
_cod_related_entry_database
_cod_related_entry_code
1 ChemSpider 10206416
